data_7718474
loop_
_publ_author_name
'Liu, Shaohua'
'Zhang, Lili'
'Li, Ke'
'Ma, Xiaotian'
'Long, Xifa'
'Yang, Yun'

_publ_section_title
;
 Coordinated assembly of alkali and alkaline earth metals with the
 perfluorinated [AlF<sub>6</sub>] group to design deep-ultraviolet
 zero-order waveplate materials.
;
_journal_issue 18
_journal_name_full 'Dalton transactions (Cambridge, England : 2003)'
_journal_page_first 7214
_journal_page_last 7220
_journal_paper_doi 10.1039/d5dt00356c
_journal_volume 54
_journal_year 2025
_chemical_formula_moiety 'Al Ba F5'
_chemical_formula_sum 'Al Ba F5'
_chemical_formula_weight 259.32
_space_group_crystal_system tetragonal
_space_group_IT_number 87
_space_group_name_Hall '-I 4'
_space_group_name_H-M_alt 'I 4/m'
_atom_sites_solution_primary dual
_audit_creation_date 2025-02-13
_audit_creation_method
;
Olex2 1.5
(compiled 2024.02.16 svn.r378c4104 for OlexSys, GUI svn.r6928)
;
_audit_update_record
;
2025-02-13 deposited with the CCDC.	2025-03-27 downloaded from the CCDC.
;
_cell_angle_alpha 90
_cell_angle_beta 90
_cell_angle_gamma 90
_cell_formula_units_Z 16
_cell_length_a 14.4398(13)
_cell_length_b 14.4398(13)
_cell_length_c 7.2843(9)
_cell_measurement_reflns_used 2804
_cell_measurement_temperature 301.00
_cell_measurement_theta_max 27.48
_cell_measurement_theta_min 3.13
_cell_volume 1518.8(3)
_computing_cell_refinement 'SAINT V8.40B (?, 2016)'
_computing_data_reduction 'SAINT V8.40B (?, 2016)'
_computing_molecular_graphics 'Olex2 1.5 (Dolomanov et al., 2009)'
_computing_publication_material 'Olex2 1.5 (Dolomanov et al., 2009)'
_computing_structure_refinement 'SHELXL 2018/3 (Sheldrick, 2015)'
_computing_structure_solution 'SHELXT 2018/2 (Sheldrick, 2018)'
_diffrn_ambient_temperature 301.00
_diffrn_measured_fraction_theta_full 1.000
_diffrn_measured_fraction_theta_max 0.997
_diffrn_measurement_device_type 'Bruker D8 VENTURE'
_diffrn_measurement_method '\f and \w scans'
_diffrn_radiation_type MoK\a
_diffrn_radiation_wavelength 0.71073
_diffrn_reflns_av_R_equivalents 0.0672
_diffrn_reflns_av_unetI/netI 0.0419
_diffrn_reflns_Laue_measured_fraction_full 1.000
_diffrn_reflns_Laue_measured_fraction_max 0.997
_diffrn_reflns_limit_h_max 18
_diffrn_reflns_limit_h_min -18
_diffrn_reflns_limit_k_max 18
_diffrn_reflns_limit_k_min -18
_diffrn_reflns_limit_l_max 9
_diffrn_reflns_limit_l_min -9
_diffrn_reflns_number 5623
_diffrn_reflns_point_group_measured_fraction_full 1.000
_diffrn_reflns_point_group_measured_fraction_max 0.997
_diffrn_reflns_theta_full 25.242
_diffrn_reflns_theta_max 27.538
_diffrn_reflns_theta_min 1.995
_diffrn_source_current 1.4
_diffrn_source_power 0.07
_diffrn_source_voltage 50.0
_diffrn_standards_number 0
_exptl_absorpt_coefficient_mu 10.678
_exptl_absorpt_correction_T_max 0.7456
_exptl_absorpt_correction_T_min 0.4477
_exptl_absorpt_correction_type multi-scan
_exptl_absorpt_process_details
;
SADABS-2016/2 (Bruker,2016/2) was used for absorption correction.
wR2(int) was 0.1273 before and 0.0771 after correction.
The Ratio of minimum to maximum transmission is 0.6005.
The \l/2 correction factor is Not present.
;
_exptl_crystal_colour 'clear light colourless'
_exptl_crystal_colour_lustre clear
_exptl_crystal_colour_modifier light
_exptl_crystal_colour_primary colourless
_exptl_crystal_density_diffrn 4.536
_exptl_crystal_description block
_exptl_crystal_F_000 1824
_refine_diff_density_max 1.806
_refine_diff_density_min -1.888
_refine_diff_density_rms 0.370
_refine_ls_extinction_method none
_refine_ls_goodness_of_fit_ref 1.251
_refine_ls_hydrogen_treatment undef
_refine_ls_matrix_type full
_refine_ls_number_parameters 77
_refine_ls_number_reflns 942
_refine_ls_number_restraints 18
_refine_ls_restrained_S_all 1.241
_refine_ls_R_factor_all 0.0587
_refine_ls_R_factor_gt 0.0527
_refine_ls_shift/su_max 0.000
_refine_ls_shift/su_mean 0.000
_refine_ls_structure_factor_coef Fsqd
_refine_ls_weighting_details 'w=1/[\s^2^(Fo^2^)+(0.0379P)^2^+104.9624P] where P=(Fo^2^+2Fc^2^)/3'
_refine_ls_weighting_scheme calc
_refine_ls_wR_factor_gt 0.1320
_refine_ls_wR_factor_ref 0.1355
_reflns_Friedel_coverage 0.000
_reflns_number_gt 853
_reflns_number_total 942
_reflns_threshold_expression 'I > 2\s(I)'
_cod_data_source_file d5dt00356c2.cif
_cod_data_source_block BaAlF5
_cod_depositor_comments 'Adding full bibliography for 7718472--7718474.cif.'
_cod_database_code 7718474
_shelx_shelxl_version_number 2018/3
_shelx_space_group_comment
;
The symmetry employed for this shelxl refinement is uniquely defined
by the following loop, which should always be used as a source of
symmetry information in preference to the above space-group names.
They are only intended as comments.
;
_olex2_refinement_description
;
1. Uiso/Uaniso restraints and constraints
Uanis(Ba2) \\sim Ueq: with sigma of 0.01 and sigma for terminal atoms of 0.02
Uanis(F2) \\sim Ueq: with sigma of 0.005 and sigma for terminal atoms of 0.01
Uanis(F9) \\sim Ueq: with sigma of 0.1 and sigma for terminal atoms of 0.2
;
_olex2_submission_special_instructions 'No special instructions were received'

loop_
_space_group_symop_operation_xyz
'x, y, z'
'-x, -y, z'
'-y, x, z'
'y, -x, z'
'x+1/2, y+1/2, z+1/2'
'-x+1/2, -y+1/2, z+1/2'
'-y+1/2, x+1/2, z+1/2'
'y+1/2, -x+1/2, z+1/2'
'-x, -y, -z'
'x, y, -z'
'y, -x, -z'
'-y, x, -z'
'-x+1/2, -y+1/2, -z+1/2'
'x+1/2, y+1/2, -z+1/2'
'y+1/2, -x+1/2, -z+1/2'
'-y+1/2, x+1/2, -z+1/2'

loop_
_atom_site_label
_atom_site_type_symbol
_atom_site_fract_x
_atom_site_fract_y
_atom_site_fract_z
_atom_site_U_iso_or_equiv
_atom_site_adp_type
_atom_site_occupancy
_atom_site_site_symmetry_order
_atom_site_calc_flag
_atom_site_refinement_flags_posn
_atom_site_refinement_flags_adp
_atom_site_refinement_flags_occupancy
_atom_site_disorder_assembly
_atom_site_disorder_group
Ba1 Ba 0.05645(7) 0.22215(7) 0.500000 0.0192(3) Uani 1 2 d S T P . .
Ba2 Ba 0.07523(7) 0.75805(8) 0.000000 0.0229(3) Uani 1 2 d S TU P . .
Al1 Al 0.000000 0.500000 0.500000 0.0285(17) Uani 1 4 d S T P . .
Al2 Al 0.1775(4) 0.6636(4) 0.500000 0.0279(12) Uani 1 2 d S T P . .
Al3 Al 0.000000 1.000000 0.2474(12) 0.0273(16) Uani 1 4 d S T P . .
F1 F 0.0669(9) 0.3913(8) 0.500000 0.038(3) Uani 1 2 d S T P . .
F3 F 0.1094(9) 0.5561(9) 0.500000 0.043(3) Uani 1 2 d S T P . .
F4 F 0.2499(7) 0.6077(7) 0.6700(14) 0.048(2) Uani 1 1 d . . . . .
F5 F 0.2489(10) 0.7641(9) 0.500000 0.047(3) Uani 1 2 d S T P . .
F6 F 0.1005(6) 0.7101(7) 0.3304(12) 0.045(2) Uani 1 1 d . . . . .
F7 F 0.0483(6) 0.8879(6) 0.2563(16) 0.052(3) Uani 1 1 d . . . . .
F8 F 0.000000 1.000000 0.000000 0.079(11) Uani 1 8 d S T P . .
F9 F 0.000000 1.000000 0.500000 0.078(11) Uani 1 8 d S TU P . .
F2 F 0.000000 0.500000 0.750000 0.014(2) Uani 1 4 d S TU P . .

loop_
_atom_site_aniso_label
_atom_site_aniso_U_11
_atom_site_aniso_U_22
_atom_site_aniso_U_33
_atom_site_aniso_U_23
_atom_site_aniso_U_13
_atom_site_aniso_U_12
Ba1 0.0190(5) 0.0227(5) 0.0160(5) 0.000 0.000 -0.0031(4)
Ba2 0.0245(6) 0.0262(6) 0.0181(5) 0.000 0.000 0.0030(4)
Al1 0.028(4) 0.028(4) 0.029(4) 0.000 0.000 -0.002(3)
Al2 0.028(3) 0.025(3) 0.030(3) 0.000 0.000 0.002(2)
Al3 0.025(2) 0.025(2) 0.032(4) 0.000 0.000 0.000
F1 0.043(7) 0.027(6) 0.044(7) 0.000 0.000 0.009(5)
F3 0.037(7) 0.041(7) 0.051(8) 0.000 0.000 -0.017(6)
F4 0.050(5) 0.049(5) 0.045(5) 0.000(5) -0.013(5) 0.002(4)
F5 0.047(8) 0.033(7) 0.062(9) 0.000 0.000 -0.012(6)
F6 0.044(5) 0.055(6) 0.035(5) 0.007(4) -0.002(4) 0.013(4)
F7 0.040(5) 0.032(5) 0.082(7) 0.001(5) 0.009(5) 0.008(4)
F8 0.107(19) 0.107(19) 0.024(14) 0.000 0.000 0.000
F9 0.100(18) 0.100(18) 0.034(16) 0.000 0.000 0.000
F2 0.017(3) 0.017(3) 0.007(4) 0.000 0.000 0.000

loop_
_atom_type_symbol
_atom_type_description
_atom_type_scat_dispersion_real
_atom_type_scat_dispersion_imag
_atom_type_scat_source
Al Al 0.0645 0.0514 'International Tables Vol C Tables 4.2.6.8 and 6.1.1.4'
Ba Ba -0.3244 2.2819 'International Tables Vol C Tables 4.2.6.8 and 6.1.1.4'
F F 0.0171 0.0103 'International Tables Vol C Tables 4.2.6.8 and 6.1.1.4'

loop_
_geom_angle_atom_site_label_1
_geom_angle_atom_site_label_2
_geom_angle_atom_site_label_3
_geom_angle
_geom_angle_site_symmetry_1
_geom_angle_site_symmetry_3
_geom_angle_publ_flag
Ba2 Ba1 Ba2 124.34(4) 9_565 9_566 ?
F1 Ba1 Ba2 87.66(14) . 9_566 ?
F1 Ba1 Ba2 87.66(14) . 9_565 ?
F1 Ba1 F4 79.9(2) . 8_454 ?
F1 Ba1 F4 79.9(2) . 15_456 ?
F1 Ba1 F5 78.0(4) . 3_655 ?
F1 Ba1 F6 72.3(3) . 2_565 ?
F1 Ba1 F6 72.3(3) . 9_566 ?
F1 Ba1 F7 140.6(2) . 3_655 ?
F1 Ba1 F7 126.5(3) . 2_565 ?
F1 Ba1 F7 140.6(2) . 12_656 ?
F1 Ba1 F7 126.5(3) . 9_566 ?
F4 Ba1 Ba2 163.3(2) 15_456 9_565 ?
F4 Ba1 Ba2 163.3(2) 8_454 9_566 ?
F4 Ba1 Ba2 44.6(2) 8_454 9_565 ?
F4 Ba1 Ba2 44.6(2) 15_456 9_566 ?
F4 Ba1 F4 141.4(5) 15_456 8_454 ?
F4 Ba1 F5 71.9(2) 15_456 3_655 ?
F4 Ba1 F5 71.9(2) 8_454 3_655 ?
F4 Ba1 F6 127.2(3) 15_456 2_565 ?
F4 Ba1 F6 76.1(3) 8_454 2_565 ?
F4 Ba1 F6 127.2(3) 8_454 9_566 ?
F4 Ba1 F6 76.1(3) 15_456 9_566 ?
F4 Ba1 F7 125.4(3) 15_456 3_655 ?
F4 Ba1 F7 147.0(3) 8_454 9_566 ?
F4 Ba1 F7 61.6(3) 8_454 3_655 ?
F4 Ba1 F7 147.0(3) 15_456 2_565 ?
F4 Ba1 F7 69.6(3) 8_454 2_565 ?
F4 Ba1 F7 125.4(3) 8_454 12_656 ?
F4 Ba1 F7 69.6(3) 15_456 9_566 ?
F4 Ba1 F7 61.6(3) 15_456 12_656 ?
F5 Ba1 Ba2 116.51(5) 3_655 9_566 ?
F5 Ba1 Ba2 116.51(5) 3_655 9_565 ?
F5 Ba1 F6 139.4(3) 3_655 2_565 ?
F5 Ba1 F6 139.4(3) 3_655 9_566 ?
F5 Ba1 F7 127.8(3) 3_655 2_565 ?
F5 Ba1 F7 127.8(3) 3_655 9_566 ?
F5 Ba1 F7 82.3(3) 3_655 12_656 ?
F5 Ba1 F7 82.3(3) 3_655 3_655 ?
F6 Ba1 Ba2 36.93(18) 9_566 9_566 ?
F6 Ba1 Ba2 89.55(19) 9_566 9_565 ?
F6 Ba1 Ba2 36.93(18) 2_565 9_565 ?
F6 Ba1 Ba2 89.55(19) 2_565 9_566 ?
F6 Ba1 F6 53.2(4) 2_565 9_566 ?
F6 Ba1 F7 92.4(3) 9_566 2_565 ?
F6 Ba1 F7 103.7(3) 9_566 12_656 ?
F6 Ba1 F7 92.4(3) 2_565 9_566 ?
F6 Ba1 F7 58.5(3) 2_565 2_565 ?
F6 Ba1 F7 103.7(3) 2_565 3_655 ?
F6 Ba1 F7 137.5(3) 2_565 12_656 ?
F6 Ba1 F7 137.5(3) 9_566 3_655 ?
F6 Ba1 F7 58.5(3) 9_566 9_566 ?
F7 Ba1 Ba2 110.4(2) 9_566 9_565 ?
F7 Ba1 Ba2 71.18(19) 12_656 9_566 ?
F7 Ba1 Ba2 131.73(18) 12_656 9_565 ?
F7 Ba1 Ba2 40.1(2) 9_566 9_566 ?
F7 Ba1 Ba2 71.18(19) 3_655 9_565 ?
F7 Ba1 Ba2 131.73(18) 3_655 9_566 ?
F7 Ba1 Ba2 40.1(2) 2_565 9_565 ?
F7 Ba1 Ba2 110.4(2) 2_565 9_566 ?
F7 Ba1 F7 48.6(3) 2_565 3_655 ?
F7 Ba1 F7 92.4(4) 9_566 3_655 ?
F7 Ba1 F7 48.6(3) 9_566 12_656 ?
F7 Ba1 F7 78.0(5) 2_565 9_566 ?
F7 Ba1 F7 92.4(4) 2_565 12_656 ?
F7 Ba1 F7 67.9(4) 3_655 12_656 ?
Ba1 Ba2 Ba1 112.10(2) 9_565 7_554 ?
Ba1 Ba2 Ba1 124.34(4) 9_565 9_566 ?
Ba1 Ba2 Ba1 112.10(2) 9_566 7_554 ?
F1 Ba2 Ba1 98.51(11) 7_554 9_565 ?
F1 Ba2 Ba1 98.51(11) 7_554 9_566 ?
F1 Ba2 Ba1 35.2(2) 7_554 7_554 ?
F1 Ba2 F3 51.4(3) 7_554 7_554 ?
F1 Ba2 F4 96.7(3) 7_554 16 ?
F1 Ba2 F4 96.7(3) 7_554 7_554 ?
F3 Ba2 Ba1 86.6(2) 7_554 7_554 ?
F3 Ba2 Ba1 75.31(10) 7_554 9_566 ?
F3 Ba2 Ba1 75.31(10) 7_554 9_565 ?
F3 Ba2 F4 51.0(3) 7_554 7_554 ?
F3 Ba2 F4 51.0(3) 7_554 16 ?
F4 Ba2 Ba1 37.82(19) 7_554 9_566 ?
F4 Ba2 Ba1 87.7(2) 16 9_566 ?
F4 Ba2 Ba1 37.82(19) 16 9_565 ?
F4 Ba2 Ba1 127.8(2) 16 7_554 ?
F4 Ba2 Ba1 127.8(2) 7_554 7_554 ?
F4 Ba2 Ba1 87.7(2) 7_554 9_565 ?
F4 Ba2 F4 50.2(4) 16 7_554 ?
F5 Ba2 Ba1 117.822(19) 13_565 9_565 ?
F5 Ba2 Ba1 117.822(19) 13_565 9_566 ?
F5 Ba2 Ba1 37.7(3) 13_565 7_554 ?
F5 Ba2 F1 72.9(4) 13_565 7_554 ?
F5 Ba2 F3 124.3(4) 13_565 7_554 ?
F5 Ba2 F4 153.2(2) 13_565 16 ?
F5 Ba2 F4 153.2(2) 13_565 7_554 ?
F5 Ba2 F7 103.4(3) 13_565 . ?
F5 Ba2 F7 103.4(3) 13_565 10 ?
F6 Ba2 Ba1 72.8(2) . 7_554 ?
F6 Ba2 Ba1 157.9(2) 10 9_566 ?
F6 Ba2 Ba1 40.9(2) . 9_566 ?
F6 Ba2 Ba1 157.9(2) . 9_565 ?
F6 Ba2 Ba1 40.9(2) 10 9_565 ?
F6 Ba2 Ba1 72.8(2) 10 7_554 ?
F6 Ba2 F1 72.9(2) 10 7_554 ?
F6 Ba2 F1 72.9(2) . 7_554 ?
F6 Ba2 F3 83.7(2) 10 7_554 ?
F6 Ba2 F3 83.7(2) . 7_554 ?
F6 Ba2 F4 121.5(3) 10 7_554 ?
F6 Ba2 F4 73.5(3) 10 16 ?
F6 Ba2 F4 121.5(3) . 16 ?
F6 Ba2 F4 73.5(3) . 7_554 ?
F6 Ba2 F5 79.8(2) 10 13_565 ?
F6 Ba2 F5 79.8(2) . 13_565 ?
F6 Ba2 F6 144.0(4) . 10 ?
F6 Ba2 F7 63.2(3) 10 10 ?
F6 Ba2 F7 151.2(3) 10 . ?
F6 Ba2 F7 63.2(3) . . ?
F6 Ba2 F7 151.2(3) . 10 ?
F7 Ba2 Ba1 42.9(2) 10 9_565 ?
F7 Ba2 Ba1 126.7(2) 10 7_554 ?
F7 Ba2 Ba1 42.9(2) . 9_566 ?
F7 Ba2 Ba1 120.1(2) . 9_565 ?
F7 Ba2 Ba1 120.1(2) 10 9_566 ?
F7 Ba2 Ba1 126.7(2) . 7_554 ?
F7 Ba2 F1 135.7(2) 10 7_554 ?
F7 Ba2 F1 135.7(2) . 7_554 ?
F7 Ba2 F3 115.4(3) . 7_554 ?
F7 Ba2 F3 115.4(3) 10 7_554 ?
F7 Ba2 F4 66.5(3) 10 16 ?
F7 Ba2 F4 101.1(3) 10 7_554 ?
F7 Ba2 F4 101.1(3) . 16 ?
F7 Ba2 F4 66.5(3) . 7_554 ?
F7 Ba2 F7 88.5(5) 10 . ?
Ba2 Al1 Ba2 180.0 7 15_455 ?
F1 Al1 Ba2 137.9(4) . 7 ?
F1 Al1 Ba2 42.1(4) . 15_455 ?
F1 Al1 Ba2 137.9(4) 9_566 15_455 ?
F1 Al1 Ba2 42.1(4) 9_566 7 ?
F1 Al1 F1 180.0 9_566 . ?
F3 Al1 Ba2 43.4(5) . 15_455 ?
F3 Al1 Ba2 136.6(5) 9_566 15_455 ?
F3 Al1 Ba2 43.4(5) 9_566 7 ?
F3 Al1 Ba2 136.6(5) . 7 ?
F3 Al1 F1 94.5(6) . 9_566 ?
F3 Al1 F1 85.5(6) 9_566 9_566 ?
F3 Al1 F1 94.5(6) 9_566 . ?
F3 Al1 F1 85.5(6) . . ?
F3 Al1 F3 180.0 . 9_566 ?
F3 Al1 F2 90.0 9_566 9_566 ?
F3 Al1 F2 90.0 . . ?
F3 Al1 F2 90.0 9_566 . ?
F3 Al1 F2 90.0 . 9_566 ?
F2 Al1 Ba2 90.0 9_566 7 ?
F2 Al1 Ba2 90.0 . 15_455 ?
F2 Al1 Ba2 90.0 9_566 15_455 ?
F2 Al1 Ba2 90.0 . 7 ?
F2 Al1 F1 90.0 . . ?
F2 Al1 F1 90.0 9_566 9_566 ?
F2 Al1 F1 90.0 9_566 . ?
F2 Al1 F1 90.0 . 9_566 ?
F2 Al1 F2 180.0 9_566 . ?
Ba2 Al2 Ba1 134.67(17) 15_455 9_566 ?
Ba2 Al2 Ba1 136.40(16) 13_565 9_566 ?
Ba2 Al2 Ba2 88.93(13) 15_455 13_565 ?
F3 Al2 Ba1 83.7(5) . 9_566 ?
F3 Al2 Ba2 139.9(5) . 13_565 ?
F3 Al2 Ba2 51.0(5) . 15_455 ?
F4 Al2 Ba1 135.6(4) 10_556 9_566 ?
F4 Al2 Ba1 135.6(4) . 9_566 ?
F4 Al2 Ba2 52.6(3) . 15_455 ?
F4 Al2 Ba2 52.6(3) 10_556 15_455 ?
F4 Al2 Ba2 65.4(4) 10_556 13_565 ?
F4 Al2 Ba2 65.4(4) . 13_565 ?
F4 Al2 F3 86.1(5) 10_556 . ?
F4 Al2 F3 86.1(5) . . ?
F4 Al2 F4 86.3(7) 10_556 . ?
F5 Al2 Ba1 99.4(5) . 9_566 ?
F5 Al2 Ba2 125.9(5) . 15_455 ?
F5 Al2 Ba2 37.0(5) . 13_565 ?
F5 Al2 F3 176.9(7) . . ?
F5 Al2 F4 91.7(5) . . ?
F5 Al2 F4 91.7(5) . 10_556 ?
F5 Al2 F6 93.1(5) . . ?
F5 Al2 F6 93.1(5) . 10_556 ?
F6 Al2 Ba1 43.8(3) . 9_566 ?
F6 Al2 Ba1 43.8(3) 10_556 9_566 ?
F6 Al2 Ba2 118.6(4) 10_556 13_565 ?
F6 Al2 Ba2 118.6(4) . 13_565 ?
F6 Al2 Ba2 123.6(4) 10_556 15_455 ?
F6 Al2 Ba2 123.6(4) . 15_455 ?
F6 Al2 F3 89.1(5) 10_556 . ?
F6 Al2 F3 89.1(5) . . ?
F6 Al2 F4 93.1(4) . 10_556 ?
F6 Al2 F4 175.2(6) . . ?
F6 Al2 F4 93.1(4) 10_556 . ?
F6 Al2 F4 175.2(6) 10_556 10_556 ?
F6 Al2 F6 87.2(6) 10_556 . ?
Ba1 Al3 Ba1 121.9(2) 11_566 3_565 ?
Ba1 Al3 Ba1 76.34(10) 9_566 3_565 ?
Ba1 Al3 Ba1 76.34(10) 1_565 3_565 ?
Ba1 Al3 Ba1 76.34(10) 11_566 9_566 ?
Ba1 Al3 Ba1 76.34(10) 1_565 11_566 ?
Ba1 Al3 Ba1 121.9(2) 1_565 9_566 ?
F7 Al3 Ba1 56.6(4) 3_665 1_565 ?
F7 Al3 Ba1 44.8(4) 4_465 3_565 ?
F7 Al3 Ba1 56.6(4) 4_465 9_566 ?
F7 Al3 Ba1 132.4(4) 3_665 3_565 ?
F7 Al3 Ba1 44.8(4) . 9_566 ?
F7 Al3 Ba1 132.4(4) 4_465 11_566 ?
F7 Al3 Ba1 121.0(4) 2_575 11_566 ?
F7 Al3 Ba1 121.0(4) 4_465 1_565 ?
F7 Al3 Ba1 121.0(4) . 3_565 ?
F7 Al3 Ba1 56.6(4) 2_575 3_565 ?
F7 Al3 Ba1 132.4(4) . 1_565 ?
F7 Al3 Ba1 121.0(4) 3_665 9_566 ?
F7 Al3 Ba1 56.6(4) . 11_566 ?
F7 Al3 Ba1 44.8(4) 3_665 11_566 ?
F7 Al3 Ba1 44.8(4) 2_575 1_565 ?
F7 Al3 Ba1 132.4(4) 2_575 9_566 ?
F7 Al3 F7 175.8(9) 2_575 . ?
F7 Al3 F7 175.8(9) 3_665 4_465 ?
F7 Al3 F7 89.92(4) 4_465 . ?
F7 Al3 F7 89.92(4) 3_665 . ?
F7 Al3 F7 89.92(4) 4_465 2_575 ?
F7 Al3 F7 89.92(4) 3_665 2_575 ?
F7 Al3 F8 92.1(5) . . ?
F7 Al3 F8 92.1(5) 2_575 . ?
F7 Al3 F8 92.1(5) 4_465 . ?
F7 Al3 F8 92.1(5) 3_665 . ?
F7 Al3 F9 87.9(5) 3_665 . ?
F7 Al3 F9 87.9(5) 2_575 . ?
F7 Al3 F9 87.9(5) 4_465 . ?
F7 Al3 F9 87.9(5) . . ?
F8 Al3 Ba1 119.07(11) . 1_565 ?
F8 Al3 Ba1 119.07(11) . 3_565 ?
F8 Al3 Ba1 119.07(11) . 9_566 ?
F8 Al3 Ba1 119.07(11) . 11_566 ?
F8 Al3 F9 180.0 . . ?
F9 Al3 Ba1 60.93(11) . 11_566 ?
F9 Al3 Ba1 60.93(11) . 1_565 ?
F9 Al3 Ba1 60.93(11) . 9_566 ?
F9 Al3 Ba1 60.93(11) . 3_565 ?
Ba1 F1 Ba2 103.5(4) . 15_455 ?
Al1 F1 Ba1 144.9(7) . . ?
Al1 F1 Ba2 111.7(5) . 15_455 ?
Al1 F3 Ba2 111.4(6) . 15_455 ?
Al1 F3 Al2 149.5(9) . . ?
Al2 F3 Ba2 99.1(6) . 15_455 ?
Ba1 F4 Ba2 97.5(3) 7 15_455 ?
Al2 F4 Ba1 150.0(6) . 7 ?
Al2 F4 Ba2 97.9(4) . 15_455 ?
Ba2 F5 Ba1 105.7(5) 13_565 11_566 ?
Al2 F5 Ba1 136.1(8) . 11_566 ?
Al2 F5 Ba2 118.2(7) . 13_565 ?
Ba2 F6 Ba1 102.1(3) . 9_566 ?
Al2 F6 Ba1 109.5(4) . 9_566 ?
Al2 F6 Ba2 147.9(5) . . ?
Ba1 F7 Ba1 102.4(3) 9_566 11_566 ?
Ba2 F7 Ba1 116.9(3) . 11_566 ?
Ba2 F7 Ba1 97.0(3) . 9_566 ?
Al3 F7 Ba1 109.1(5) . 9_566 ?
Al3 F7 Ba1 95.8(4) . 11_566 ?
Al3 F7 Ba2 132.5(6) . . ?
Al3 F8 Al3 180.0 9_575 . ?
Ba1 F9 Ba1 90.0 1_565 3_565 ?
Ba1 F9 Ba1 180.0 3_565 11_566 ?
Ba1 F9 Ba1 90.0 9_566 3_565 ?
Ba1 F9 Ba1 90.0 9_566 11_566 ?
Ba1 F9 Ba1 180.0 1_565 9_566 ?
Ba1 F9 Ba1 90.0 1_565 11_566 ?
Al3 F9 Ba1 90.000(1) . 9_566 ?
Al3 F9 Ba1 90.000(2) . 3_565 ?
Al3 F9 Ba1 90.000(1) . 1_565 ?
Al3 F9 Ba1 90.000(1) 9_576 1_565 ?
Al3 F9 Ba1 90.000(2) 9_576 11_566 ?
Al3 F9 Ba1 90.000(2) 9_576 3_565 ?
Al3 F9 Ba1 90.000(1) 9_576 9_566 ?
Al3 F9 Ba1 90.000(2) . 11_566 ?
Al3 F9 Al3 180.0 . 9_576 ?
Al1 F2 Al1 180.0 . 15_456 ?
Al1 F2 Al1 180.0 16_556 . ?
Al1 F2 Al1 0.0 16_556 15_456 ?

loop_
_geom_bond_atom_site_label_1
_geom_bond_atom_site_label_2
_geom_bond_distance
_geom_bond_site_symmetry_2
_geom_bond_publ_flag
Ba1 Ba2 4.1186(8) 9_566 ?
Ba1 Ba2 4.1186(8) 9_565 ?
Ba1 F1 2.447(12) . ?
Ba1 F4 2.547(10) 15_456 ?
Ba1 F4 2.547(10) 8_454 ?
Ba1 F5 2.619(13) 3_655 ?
Ba1 F6 2.760(9) 2_565 ?
Ba1 F6 2.760(9) 9_566 ?
Ba1 F7 2.823(10) 9_566 ?
Ba1 F7 2.823(10) 2_565 ?
Ba1 F7 3.178(11) 12_656 ?
Ba1 F7 3.178(11) 3_655 ?
Ba2 F1 2.802(13) 7_554 ?
Ba2 F3 2.864(14) 7_554 ?
Ba2 F4 2.919(10) 7_554 ?
Ba2 F4 2.919(10) 16 ?
Ba2 F5 2.559(15) 13_565 ?
Ba2 F6 2.531(9) 10 ?
Ba2 F6 2.531(9) . ?
Ba2 F7 2.675(10) 10 ?
Ba2 F7 2.675(10) . ?
Al1 F1 1.843(11) . ?
Al1 F1 1.843(11) 9_566 ?
Al1 F3 1.775(12) 9_566 ?
Al1 F3 1.775(12) . ?
Al1 F2 1.8211(2) . ?
Al1 F2 1.8211(2) 9_566 ?
Al2 F3 1.838(13) . ?
Al2 F4 1.811(10) 10_556 ?
Al2 F4 1.811(10) . ?
Al2 F5 1.781(14) . ?
Al2 F6 1.792(10) 10_556 ?
Al2 F6 1.792(10) . ?
Al3 F7 1.763(9) . ?
Al3 F7 1.763(9) 4_465 ?
Al3 F7 1.763(9) 3_665 ?
Al3 F7 1.763(9) 2_575 ?
Al3 F8 1.802(9) . ?
Al3 F9 1.840(9) . ?

loop_
_geom_torsion_atom_site_label_1
_geom_torsion_atom_site_label_2
_geom_torsion_atom_site_label_3
_geom_torsion_atom_site_label_4
_geom_torsion
_geom_torsion_site_symmetry_1
_geom_torsion_site_symmetry_2
_geom_torsion_site_symmetry_3
_geom_torsion_site_symmetry_4
_geom_torsion_publ_flag
Ba1 Al2 F3 Ba2 180.0 9_566 . . 15_455 ?
Ba1 Al2 F3 Al1 0.0 9_566 . . . ?
Ba1 Al2 F4 Ba1 -1.4(14) 9_566 . . 7 ?
Ba1 Al2 F4 Ba2 118.9(4) 9_566 . . 15_455 ?
Ba1 Al2 F5 Ba1 0.0 9_566 . . 11_566 ?
Ba1 Al2 F5 Ba2 180.0 9_566 . . 13_565 ?
Ba1 Al2 F6 Ba2 169.8(13) 9_566 . . . ?
Ba1 Al3 F7 Ba1 105.3(5) 11_566 . . 9_566 ?
Ba1 Al3 F7 Ba1 -105.3(5) 9_566 . . 11_566 ?
Ba1 Al3 F7 Ba1 -4.7(7) 3_565 . . 9_566 ?
Ba1 Al3 F7 Ba1 95.4(5) 1_565 . . 9_566 ?
Ba1 Al3 F7 Ba1 -110.0(3) 3_565 . . 11_566 ?
Ba1 Al3 F7 Ba1 -9.9(6) 1_565 . . 11_566 ?
Ba1 Al3 F7 Ba2 -145.1(5) 1_565 . . . ?
Ba1 Al3 F7 Ba2 -135.2(7) 11_566 . . . ?
Ba1 Al3 F7 Ba2 119.5(8) 9_566 . . . ?
Ba1 Al3 F7 Ba2 114.8(6) 3_565 . . . ?
Ba1 Al3 F9 Ba1 90.000(1) 9_566 . . 11_566 ?
Ba1 Al3 F9 Ba1 90.000(1) 11_566 . . 1_565 ?
Ba1 Al3 F9 Ba1 180.000(1) 11_566 . . 3_565 ?
Ba1 Al3 F9 Ba1 -90.000(1) 11_566 . . 9_566 ?
Ba1 Al3 F9 Ba1 -90.000(1) 9_566 . . 3_565 ?
Ba1 Al3 F9 Ba1 -90.000(1) 3_565 . . 1_565 ?
Ba1 Al3 F9 Ba1 90.000(1) 3_565 . . 9_566 ?
Ba1 Al3 F9 Ba1 180.000(1) 3_565 . . 11_566 ?
Ba1 Al3 F9 Ba1 180.000(1) 9_566 . . 1_565 ?
Ba1 Al3 F9 Ba1 90.000(1) 1_565 . . 3_565 ?
Ba1 Al3 F9 Ba1 -90.000(1) 1_565 . . 11_566 ?
Ba1 Al3 F9 Ba1 180.000(1) 1_565 . . 9_566 ?
Ba2 Al1 F1 Ba1 180.0 15_455 . . . ?
Ba2 Al1 F1 Ba1 0.0 7 . . . ?
Ba2 Al1 F1 Ba2 180.0 7 . . 15_455 ?
Ba2 Al1 F3 Ba2 180.0 7 . . 15_455 ?
Ba2 Al1 F3 Al2 0.0 7 . . . ?
Ba2 Al1 F3 Al2 180.0 15_455 . . . ?
Ba2 Al2 F3 Ba2 0.0 13_565 . . 15_455 ?
Ba2 Al2 F3 Al1 180.0 15_455 . . . ?
Ba2 Al2 F3 Al1 180.0 13_565 . . . ?
Ba2 Al2 F4 Ba1 130.8(11) 13_565 . . 7 ?
Ba2 Al2 F4 Ba1 -120.3(12) 15_455 . . 7 ?
Ba2 Al2 F4 Ba2 -108.9(3) 13_565 . . 15_455 ?
Ba2 Al2 F5 Ba1 180.0 15_455 . . 11_566 ?
Ba2 Al2 F5 Ba1 180.0 13_565 . . 11_566 ?
Ba2 Al2 F5 Ba2 0.0 15_455 . . 13_565 ?
Ba2 Al2 F6 Ba1 -128.6(3) 13_565 . . 9_566 ?
Ba2 Al2 F6 Ba1 121.8(3) 15_455 . . 9_566 ?
Ba2 Al2 F6 Ba2 -68.4(11) 15_455 . . . ?
Ba2 Al2 F6 Ba2 41.3(11) 13_565 . . . ?
F1 Al1 F3 Ba2 0.0 . . . 15_455 ?
F1 Al1 F3 Ba2 180.0 9_566 . . 15_455 ?
F1 Al1 F3 Al2 180.0 . . . . ?
F1 Al1 F3 Al2 0.0 9_566 . . . ?
F3 Al1 F1 Ba1 0.0 9_566 . . . ?
F3 Al1 F1 Ba1 180.0 . . . . ?
F3 Al1 F1 Ba2 180.0 9_566 . . 15_455 ?
F3 Al1 F1 Ba2 0.0 . . . 15_455 ?
F3 Al2 F4 Ba1 -78.2(11) . . . 7 ?
F3 Al2 F4 Ba2 42.1(4) . . . 15_455 ?
F3 Al2 F6 Ba1 81.8(5) . . . 9_566 ?
F3 Al2 F6 Ba2 -108.3(10) . . . . ?
F4 Al2 F3 Ba2 -43.3(3) . . . 15_455 ?
F4 Al2 F3 Ba2 43.3(3) 10_556 . . 15_455 ?
F4 Al2 F3 Al1 136.7(3) . . . . ?
F4 Al2 F3 Al1 -136.7(3) 10_556 . . . ?
F4 Al2 F4 Ba1 -164.6(7) 10_556 . . 7 ?
F4 Al2 F4 Ba2 -44.3(5) 10_556 . . 15_455 ?
F4 Al2 F5 Ba1 -136.8(4) . . . 11_566 ?
F4 Al2 F5 Ba1 136.8(4) 10_556 . . 11_566 ?
F4 Al2 F5 Ba2 43.2(4) . . . 13_565 ?
F4 Al2 F5 Ba2 -43.2(4) 10_556 . . 13_565 ?
F4 Al2 F6 Ba1 167.8(5) 10_556 . . 9_566 ?
F4 Al2 F6 Ba2 -22.3(11) 10_556 . . . ?
F5 Al2 F4 Ba1 103.9(11) . . . 7 ?
F5 Al2 F4 Ba2 -135.8(4) . . . 15_455 ?
F5 Al2 F6 Ba1 -100.3(5) . . . 9_566 ?
F5 Al2 F6 Ba2 69.5(10) . . . . ?
F6 Al2 F3 Ba2 -136.4(3) 10_556 . . 15_455 ?
F6 Al2 F3 Ba2 136.4(3) . . . 15_455 ?
F6 Al2 F3 Al1 -43.6(3) . . . . ?
F6 Al2 F3 Al1 43.6(3) 10_556 . . . ?
F6 Al2 F4 Ba1 10.7(11) 10_556 . . 7 ?
F6 Al2 F4 Ba2 131.0(4) 10_556 . . 15_455 ?
F6 Al2 F5 Ba1 43.7(3) . . . 11_566 ?
F6 Al2 F5 Ba1 -43.7(3) 10_556 . . 11_566 ?
F6 Al2 F5 Ba2 -136.3(3) . . . 13_565 ?
F6 Al2 F5 Ba2 136.3(3) 10_556 . . 13_565 ?
F6 Al2 F6 Ba1 -7.4(7) 10_556 . . 9_566 ?
F6 Al2 F6 Ba2 162.5(7) 10_556 . . . ?
F7 Al3 F7 Ba1 31.8(7) 3_665 . . 11_566 ?
F7 Al3 F7 Ba1 -38.7(8) 4_465 . . 9_566 ?
F7 Al3 F7 Ba1 137.1(3) 3_665 . . 9_566 ?
F7 Al3 F7 Ba1 -144.0(3) 4_465 . . 11_566 ?
F7 Al3 F7 Ba2 -103.4(7) 3_665 . . . ?
F7 Al3 F7 Ba2 80.8(8) 4_465 . . . ?
F7 Al3 F9 Ba1 -37.6(3) 2_575 . . 1_565 ?
F7 Al3 F9 Ba1 -37.6(3) . . . 9_566 ?
F7 Al3 F9 Ba1 52.4(3) . . . 11_566 ?
F7 Al3 F9 Ba1 -127.6(3) 4_465 . . 1_565 ?
F7 Al3 F9 Ba1 142.4(3) 4_465 . . 11_566 ?
F7 Al3 F9 Ba1 -127.6(3) . . . 3_565 ?
F7 Al3 F9 Ba1 142.4(3) . . . 1_565 ?
F7 Al3 F9 Ba1 52.4(3) 3_665 . . 1_565 ?
F7 Al3 F9 Ba1 -37.6(3) 4_465 . . 3_565 ?
F7 Al3 F9 Ba1 52.4(3) 2_575 . . 3_565 ?
F7 Al3 F9 Ba1 -127.6(3) 3_665 . . 9_566 ?
F7 Al3 F9 Ba1 -37.6(3) 3_665 . . 11_566 ?
F7 Al3 F9 Ba1 52.4(3) 4_465 . . 9_566 ?
F7 Al3 F9 Ba1 -127.6(3) 2_575 . . 11_566 ?
F7 Al3 F9 Ba1 142.4(3) 3_665 . . 3_565 ?
F7 Al3 F9 Ba1 142.4(3) 2_575 . . 9_566 ?
F8 Al3 F7 Ba1 123.9(2) . . . 11_566 ?
F8 Al3 F7 Ba1 -130.8(4) . . . 9_566 ?
F8 Al3 F7 Ba2 -11.3(6) . . . . ?
F9 Al3 F7 Ba1 -56.1(2) . . . 11_566 ?
F9 Al3 F7 Ba1 49.2(4) . . . 9_566 ?
F9 Al3 F7 Ba2 168.7(6) . . . . ?
F2 Al1 F1 Ba1 -90.000(0) 9_566 . . . ?
F2 Al1 F1 Ba1 90.000(0) . . . . ?
F2 Al1 F1 Ba2 90.000(0) 9_566 . . 15_455 ?
F2 Al1 F1 Ba2 -90.000(0) . . . 15_455 ?
F2 Al1 F3 Ba2 -90.000(0) 9_566 . . 15_455 ?
F2 Al1 F3 Ba2 90.0 . . . 15_455 ?
F2 Al1 F3 Al2 90.0 9_566 . . . ?
F2 Al1 F3 Al2 -90.0 . . . . ?
